data_7053738
loop_
_publ_author_name
'Hardacre, Christopher'
'Holbrey, John D.'
'Mullan, Claire L.'
'Nieuwenhuyzen, Mark'
'Reichert, W. Matthew'
'Seddon, Kenneth R.'
'Teat, Simon J.'

_publ_section_title
;
 Ionic liquid characteristics of 1-alkyl-n-cyanopyridinium and
 1-alkyl-n-(trifluoromethyl)pyridinium salts
;
_journal_issue 11
_journal_name_full 'New Journal of Chemistry'
_journal_page_first 1953
_journal_paper_doi 10.1039/b805063e
_journal_volume 32
_journal_year 2008
_chemical_formula_sum 'C8 H10 N2 O4 S'
_chemical_formula_weight 230.24
_chemical_name_common '1-Methyl-4-cyanopyridinium methylsulfate'
_chemical_name_systematic
;
1-Methyl-4-cyanopyridinium methylsulfate
;
_space_group_IT_number 33
_symmetry_cell_setting orthorhombic
_symmetry_space_group_name_Hall 'P 2c -2n'
_symmetry_space_group_name_H-M 'P n a 21'
_atom_sites_solution_hydrogens geom
_atom_sites_solution_primary direct
_atom_sites_solution_secondary difmap
_audit_creation_method SHELXL-97
_cell_angle_alpha 90.00
_cell_angle_beta 90.00
_cell_angle_gamma 90.00
_cell_formula_units_Z 4
_cell_length_a 19.4965(15)
_cell_length_b 8.5428(7)
_cell_length_c 6.2274(5)
_cell_measurement_temperature 193(2)
_cell_volume 1037.20(14)
_computing_cell_refinement 'Bruker SAINT v7.34a'
_computing_data_collection 'Bruker APEX2'
_computing_data_reduction 'Bruker SAINT v7.34a'
_computing_molecular_graphics 'Bruker SHELXTL'
_computing_publication_material 'Bruker SHELXTL'
_computing_structure_refinement 'SHELXL-97 (Sheldrick, 1997)'
_computing_structure_solution 'SHELXS-97 (Sheldrick, 1990)'
_diffrn_ambient_temperature 193(2)
_diffrn_measured_fraction_theta_full 0.992
_diffrn_measured_fraction_theta_max 0.992
_diffrn_measurement_device_type 'Bruker Platinum 200 CCD diffractometer'
_diffrn_measurement_method '\w rotation with narrow frames'
_diffrn_radiation_monochromator 'silicon 111'
_diffrn_radiation_source 'advanced light source station 11.3.1'
_diffrn_radiation_type 'synchrotron radiation'
_diffrn_radiation_wavelength 0.77490
_diffrn_reflns_av_R_equivalents 0.0653
_diffrn_reflns_av_sigmaI/netI 0.0374
_diffrn_reflns_limit_h_max 27
_diffrn_reflns_limit_h_min -27
_diffrn_reflns_limit_k_max 12
_diffrn_reflns_limit_k_min -12
_diffrn_reflns_limit_l_max 8
_diffrn_reflns_limit_l_min -8
_diffrn_reflns_number 24308
_diffrn_reflns_theta_full 33.64
_diffrn_reflns_theta_max 33.64
_diffrn_reflns_theta_min 2.28
_exptl_absorpt_coefficient_mu 0.308
_exptl_absorpt_correction_T_max 0.9908
_exptl_absorpt_correction_T_min 0.9409
_exptl_absorpt_correction_type empirical
_exptl_absorpt_process_details SADABS
_exptl_crystal_colour colourless
_exptl_crystal_density_diffrn 1.474
_exptl_crystal_density_method 'not measured'
_exptl_crystal_description plate
_exptl_crystal_F_000 480
_exptl_crystal_size_max 0.20
_exptl_crystal_size_mid 0.19
_exptl_crystal_size_min 0.03
_refine_diff_density_max 0.844
_refine_diff_density_min -0.999
_refine_diff_density_rms 0.289
_refine_ls_abs_structure_details 'Flack H D (1983), Acta Cryst. A39, 876-881'
_refine_ls_abs_structure_Flack -0.05(7)
_refine_ls_extinction_method none
_refine_ls_goodness_of_fit_ref 1.150
_refine_ls_hydrogen_treatment geom
_refine_ls_matrix_type full
_refine_ls_number_parameters 137
_refine_ls_number_reflns 3147
_refine_ls_number_restraints 1
_refine_ls_restrained_S_all 1.150
_refine_ls_R_factor_all 0.0422
_refine_ls_R_factor_gt 0.0352
_refine_ls_shift/su_max 0.000
_refine_ls_shift/su_mean 0.000
_refine_ls_structure_factor_coef Fsqd
_refine_ls_weighting_details 'calc w=1/[\s^2^(Fo^2^)+(0.0827P)^2^+0.0583P] where P=(Fo^2^+2Fc^2^)/3'
_refine_ls_weighting_scheme calc
_refine_ls_wR_factor_gt 0.1016
_refine_ls_wR_factor_ref 0.1177
_reflns_number_gt 3079
_reflns_number_total 3147
_reflns_threshold_expression >2sigma(I)
_cod_data_source_file b805063esup1.cif
_cod_data_source_block 1
_cod_depositor_comments
;
The following automatic conversions were performed:

'_symmetry_cell_setting' value 'Orthorhombic' changed to
'orthorhombic' according to
/home/saulius/struct/CIF-dictionaries/cif_core.dic dictionary named
'cif_core.dic' version 2.4.2 from 2011-04-26.

Automatic conversion script
Id: cif_fix_values 1891 2012-01-12 08:04:46Z andrius 
;
_cod_original_sg_symbol_H-M Pna2(1)
_cod_database_code 7053738

loop_
_symmetry_equiv_pos_as_xyz
'x, y, z'
'-x, -y, z+1/2'
'x+1/2, -y+1/2, z'
'-x+1/2, y+1/2, z+1/2'

loop_
_atom_site_aniso_label
_atom_site_aniso_U_11
_atom_site_aniso_U_22
_atom_site_aniso_U_33
_atom_site_aniso_U_23
_atom_site_aniso_U_13
_atom_site_aniso_U_12
N1 0.0378 0.0785 0.0401 0.0010 0.0080 -0.0040
N2 0.0264 0.0240 0.0242 0.0003 -0.0036 0.0009
C2 0.0284 0.0550 0.0336 0.0023 -0.0003 -0.0023
C3 0.0238 0.0387 0.0278 0.0023 -0.0033 -0.0005
C4 0.0338 0.0289 0.0309 -0.0055 -0.0011 0.0002
C5 0.0329 0.0232 0.0298 -0.0002 -0.0020 -0.0010
C6 0.0351 0.0228 0.0347 0.0002 -0.0008 -0.0008
C7 0.0339 0.0301 0.0365 0.0055 -0.0003 -0.0042
C8 0.0343 0.0368 0.0243 -0.0002 0.0010 0.0033
S1 0.0272 0.0234 0.0262 -0.0001 -0.0021 0.0002
O1 0.0355 0.0470 0.0560 -0.0137 0.0083 0.0028
O2 0.0456 0.0258 0.0392 0.0038 -0.0089 0.0023
O3 0.0445 0.0297 0.0443 0.0024 -0.0128 -0.0086
O4 0.0535 0.0380 0.0262 0.0002 -0.0032 0.0007
C1 0.0314 0.0627 0.0709 0.0000 0.0039 -0.0050

loop_
_atom_site_label
_atom_site_type_symbol
_atom_site_thermal_displace_type
_atom_site_fract_x
_atom_site_fract_y
_atom_site_fract_z
_atom_site_occupancy
_atom_site_U_iso_or_equiv
N1 N Uani 0.45673 0.42500 -0.01180 1.000 0.0521
N2 N Uani 0.31525 0.43311 0.71578 1.000 0.0249
C2 C Uani 0.42776 0.42730 0.14760 1.000 0.0390
C3 C Uani 0.38968 0.42994 0.34590 1.000 0.0301
C4 C Uani 0.36421 0.29061 0.42920 1.000 0.0312
C5 C Uani 0.32682 0.29589 0.61700 1.000 0.0286
C6 C Uani 0.33920 0.56829 0.63580 1.000 0.0309
C7 C Uani 0.37688 0.57100 0.44930 1.000 0.0335
C8 C Uani 0.27313 0.43518 0.91260 1.000 0.0318
S1 S Uani 0.14568 0.44291 0.45484 1.000 0.0256
O1 O Uani 0.07354 0.49207 0.55480 1.000 0.0462
O2 O Uani 0.16422 0.29509 0.55290 1.000 0.0369
O3 O Uani 0.18761 0.57264 0.52270 1.000 0.0395
O4 O Uani 0.13626 0.43232 0.22520 1.000 0.0392
C1 C Uani 0.01801 0.38330 0.52270 1.000 0.0550
H4 H Uiso 0.39370 0.66680 0.39270 1.000 0.0402
H5 H Uiso 0.33000 0.66350 0.70910 1.000 0.0370
H6 H Uiso 0.26890 0.54300 0.96470 1.000 0.0477
H7 H Uiso 0.22750 0.39330 0.88070 1.000 0.0477
H8 H Uiso 0.29510 0.37060 1.02300 1.000 0.0477
H9 H Uiso 0.30910 0.20190 0.67680 1.000 0.0344
H10 H Uiso 0.37240 0.19390 0.35830 1.000 0.0374
H1 H Uiso -0.02550 0.43410 0.55920 1.000 0.0825
H2 H Uiso 0.02470 0.29170 0.61490 1.000 0.0825
H3 H Uiso 0.01710 0.35030 0.37200 1.000 0.0825

loop_
_atom_type_symbol
_atom_type_description
_atom_type_scat_dispersion_real
_atom_type_scat_dispersion_imag
_atom_type_scat_source
C C 0.0033 0.0016 'International Tables Vol C Tables 4.2.6.8 and 6.1.1.4'
H H 0.0000 0.0000 'International Tables Vol C Tables 4.2.6.8 and 6.1.1.4'
N N 0.0061 0.0033 'International Tables Vol C Tables 4.2.6.8 and 6.1.1.4'
O O 0.0106 0.0060 'International Tables Vol C Tables 4.2.6.8 and 6.1.1.4'
S S 0.1246 0.1234 'International Tables Vol C Tables 4.2.6.8 and 6.1.1.4'

loop_
_geom_angle_atom_site_label_1
_geom_angle_atom_site_label_2
_geom_angle_atom_site_label_3
_geom_angle
_geom_angle_publ_flag
O3 S1 O4 114.25 yes
O1 S1 O3 100.57 yes
O1 S1 O4 106.91 yes
O1 S1 O2 106.57 yes
O2 S1 O4 113.23 yes
O2 S1 O3 113.92 yes
S1 O1 C1 116.03 yes
C6 N2 C8 119.46 yes
C5 N2 C8 118.98 yes
C5 N2 C6 121.53 yes
N1 C2 C3 178.62 yes
C2 C3 C4 119.37 no
C2 C3 C7 120.23 no
C4 C3 C7 120.38 no
C3 C4 C5 118.51 no
N2 C5 C4 120.39 yes
N2 C6 C7 120.95 yes
C3 C7 C6 118.24 no
C5 C4 H10 121.00 no
C3 C4 H10 121.00 no
N2 C5 H9 120.00 no
C4 C5 H9 120.00 no
C7 C6 H5 120.00 no
N2 C6 H5 120.00 no
C3 C7 H4 121.00 no
C6 C7 H4 121.00 no
N2 C8 H6 109.00 no
N2 C8 H7 109.00 no
N2 C8 H8 109.00 no
H6 C8 H7 110.00 no
H6 C8 H8 109.00 no
H7 C8 H8 109.00 no
O1 C1 H1 109.00 no
O1 C1 H2 110.00 no
O1 C1 H3 109.00 no
H1 C1 H2 109.00 no
H1 C1 H3 110.00 no
H2 C1 H3 110.00 no

loop_
_geom_bond_atom_site_label_1
_geom_bond_atom_site_label_2
_geom_bond_distance
_geom_bond_publ_flag
S1 O3 1.4405 yes
S1 O1 1.5944 yes
S1 O2 1.4485 yes
S1 O4 1.4446 yes
O1 C1 1.4407 yes
N1 C2 1.1423 yes
N2 C5 1.3429 yes
N2 C6 1.3415 yes
N2 C8 1.4755 yes
C2 C3 1.4411 no
C3 C4 1.3901 no
C3 C7 1.3889 no
C4 C5 1.3788 no
C6 C7 1.3744 no
C4 H10 0.9500 no
C5 H9 0.9500 no
C6 H5 0.9500 no
C7 H4 0.9500 no
C8 H7 0.9800 no
C8 H8 0.9800 no
C8 H6 0.9800 no
C1 H1 0.9800 no
C1 H2 0.9800 no
C1 H3 0.9800 no

loop_
_geom_contact_atom_site_label_1
_geom_contact_atom_site_label_2
_geom_contact_distance
_geom_contact_site_symmetry_2
_geom_contact_publ_flag
S1 H9 2.9400 3_554 no
S1 H5 2.8700 3_544 no
S1 H7 3.1200 . no
O2 C7 3.2250 3_545 no
O2 C8 3.3104 . no
O2 C5 3.1952 . no
O2 C6 3.2412 3_544 no
O3 C6 3.0385 . no
O3 N2 3.0099 . no
O3 C8 3.2631 3_554 no
O3 C8 3.1709 . no
O3 C5 3.1780 3_554 no
O3 C4 3.3009 3_555 no
O4 C6 3.1953 3_544 no
O4 C5 3.2586 3_554 no
O4 C8 3.3032 1_554 no
O1 H10 2.7700 3_555 no
O2 H7 2.5300 . no
O2 H5 2.4200 3_544 no
O2 H4 2.6400 3_545 no
O2 H2 2.7500 . no
O2 H6 2.5800 3_544 no
O3 H7 2.8100 . no
O3 H10 2.6100 3_555 no
O3 H8 2.5700 3_554 no
O3 H9 2.4200 3_554 no
O4 H3 2.5900 . no
O4 H9 2.5600 3_554 no
O4 H5 2.3900 3_544 no
O4 H1 2.6500 2_564 no
O4 H7 2.8100 1_554 no
N1 C2 3.3411 2_664 no
N1 N2 3.2390 1_554 no
N1 C6 3.4007 1_554 no
N1 C3 3.3597 2_664 no
N1 C7 3.2532 2_664 no
N2 O3 3.0099 . no
N2 N1 3.2390 1_556 no
C1 C4 3.3967 4_455 no
C2 C8 3.3518 1_554 no
C2 N1 3.3411 2_665 no
C3 C8 3.5279 1_554 no
C3 N1 3.3597 2_665 no
C4 C1 3.3967 4_555 no
C4 O3 3.3009 3_544 no
C5 O4 3.2586 3_545 no
C5 O3 3.1780 3_545 no
C5 O2 3.1952 . no
C6 O2 3.2412 3_555 no
C6 N1 3.4007 1_556 no
C6 O3 3.0385 . no
C6 O4 3.1953 3_555 no
C7 N1 3.2532 2_665 no
C7 O2 3.2250 3_554 no
C8 O3 3.1709 . no
C8 O4 3.3032 1_556 no
C8 C3 3.5279 1_556 no
C8 O3 3.2631 3_545 no
C8 C2 3.3518 1_556 no
C8 O2 3.3104 . no
C1 H10 3.0900 4_455 no
C2 H8 2.7400 1_554 no
C3 H8 2.7800 1_554 no
C4 H8 2.9500 1_554 no
C4 H1 2.9900 4_555 no
C5 H6 3.0100 3_544 no
H1 H10 2.5900 4_455 no
H1 O4 2.6500 2_565 no
H1 C4 2.9900 4_455 no
H2 H4 2.5800 3_545 no
H2 O2 2.7500 . no
H3 O4 2.5900 . no
H4 O2 2.6400 3_554 no
H4 H2 2.5800 3_554 no
H5 S1 2.8700 3_555 no
H5 O2 2.4200 3_555 no
H5 O4 2.3900 3_555 no
H5 H6 2.2400 . no
H6 H5 2.2400 . no
H6 O2 2.5800 3_555 no
H6 H9 2.4300 3_555 no
H6 C5 3.0100 3_555 no
H7 S1 3.1200 . no
H7 O2 2.5300 . no
H7 O3 2.8100 . no
H7 O4 2.8100 1_556 no
H8 C2 2.7400 1_556 no
H8 C3 2.7800 1_556 no
H8 C4 2.9500 1_556 no
H8 O3 2.5700 3_545 no
H9 O3 2.4200 3_545 no
H9 O4 2.5600 3_545 no
H9 H6 2.4300 3_544 no
H9 S1 2.9400 3_545 no
H10 O1 2.7700 3_544 no
H10 C1 3.0900 4_555 no
H10 H1 2.5900 4_555 no
H10 O3 2.6100 3_544 no

loop_
_geom_torsion_atom_site_label_1
_geom_torsion_atom_site_label_2
_geom_torsion_atom_site_label_3
_geom_torsion_atom_site_label_4
_geom_torsion
_geom_torsion_publ_flag
O2 S1 O1 C1 -59.17 no
O3 S1 O1 C1 -178.23 no
O4 S1 O1 C1 62.20 no
C5 N2 C6 C7 -0.27 no
C8 N2 C6 C7 -178.07 no
C8 N2 C5 C4 178.02 no
C6 N2 C5 C4 0.21 no
C2 C3 C7 C6 178.74 no
C2 C3 C4 C5 -178.82 no
C7 C3 C4 C5 -0.69 no
C4 C3 C7 C6 0.63 no
C3 C4 C5 N2 0.27 no
N2 C6 C7 C3 -0.15 no
